data_4329066
loop_
_publ_author_name
'Jun-ichi Nishigaki'
'Tsuyoshi Matsumoto'
'Kazuyuki Tatsumi'

_publ_section_title
;
 Model Studies of Methyl CoM Reductase: Methane Formation via CH3-S Bond
 Cleavage of Ni(I) Tetraazacyclic Complexes Having Intramolecular Methyl
 Sulfide Pendants
;
_journal_name_full 'Inorganic Chemistry'
_journal_page_first 5173
_journal_page_last 5187
_journal_paper_doi 10.1021/ic300017k
_journal_volume 51
_journal_year 2012
_chemical_formula_moiety 'C18 H40 N4 Ni S2, 2(C F3 O3 S) '
_chemical_formula_sum 'C20 H40 F6 N4 Ni O6 S4'
_chemical_formula_weight 733.49
_space_group_IT_number 14
_symmetry_cell_setting monoclinic
_symmetry_Int_Tables_number 14
_symmetry_space_group_name_Hall '-P 2ybc'
_symmetry_space_group_name_H-M 'P 1 21/c 1'
_cell_angle_alpha 90.0000
_cell_angle_beta 90.572(2)
_cell_angle_gamma 90.0000
_cell_formula_units_Z 4
_cell_length_a 9.7762(14)
_cell_length_b 16.381(2)
_cell_length_c 18.872(3)
_cell_measurement_reflns_used 8831
_cell_measurement_temperature 173.1
_cell_measurement_theta_max 27.5
_cell_measurement_theta_min 3.0
_cell_volume 3022.1(7)
_computing_cell_refinement CrystalClear
_computing_data_collection CrystalClear
_computing_data_reduction CrystalStructure
_computing_publication_material 'CrystalStructure 3.8'
_computing_structure_refinement SHELXL
_computing_structure_solution SIR92
_diffrn_ambient_temperature 173
_diffrn_detector_area_resol_mean 7.31
_diffrn_measured_fraction_theta_full 0.997
_diffrn_measured_fraction_theta_max 0.997
_diffrn_measurement_device_type 'Rigaku Saturn'
_diffrn_measurement_method \w
_diffrn_radiation_type 'Mo K\a'
_diffrn_radiation_wavelength 0.71070
_diffrn_reflns_av_R_equivalents 0.028
_diffrn_reflns_limit_h_max 12
_diffrn_reflns_limit_h_min -12
_diffrn_reflns_limit_k_max 21
_diffrn_reflns_limit_k_min -20
_diffrn_reflns_limit_l_max 23
_diffrn_reflns_limit_l_min -24
_diffrn_reflns_number 24146
_diffrn_reflns_theta_full 27.45
_diffrn_reflns_theta_max 27.45
_exptl_absorpt_coefficient_mu 0.997
_exptl_absorpt_correction_T_max 0.990
_exptl_absorpt_correction_T_min 0.883
_exptl_absorpt_correction_type multi-scan
_exptl_absorpt_process_details 'Jacobson, R. (1998) Private communication'
_exptl_crystal_colour blue-green
_exptl_crystal_density_diffrn 1.612
_exptl_crystal_description platelet
_exptl_crystal_F_000 1528.00
_exptl_crystal_size_max 0.20
_exptl_crystal_size_mid 0.10
_exptl_crystal_size_min 0.01
_refine_diff_density_max 0.78
_refine_diff_density_min -0.52
_refine_ls_extinction_method none
_refine_ls_goodness_of_fit_ref 1.006
_refine_ls_hydrogen_treatment refall
_refine_ls_number_parameters 371
_refine_ls_number_reflns 6894
_refine_ls_R_factor_gt 0.0445
_refine_ls_shift/su_max 0.0010
_refine_ls_structure_factor_coef Fsqd
_refine_ls_weighting_details 'w = 1/[\s^2^(Fo^2^)+(0.0500P)^2^+4.0000P] where P=(Fo^2^+2Fc^2^)/3'
_refine_ls_weighting_scheme calc
_refine_ls_wR_factor_ref 0.1085
_reflns_number_gt 5746
_reflns_number_total 6894
_reflns_threshold_expression F^2^>2.0\s(F^2^)
_cod_data_source_file ic300017k_si_002_04.cif
_cod_data_source_block RSRS-[Ni(dmmtc)](OTf)2_complex4
_cod_original_cell_volume 3022.1(8)
_cod_original_formula_sum 'C20 H40 F6 N4 Ni O6 S4 '
_cod_database_code 4329066

loop_
_symmetry_equiv_pos_site_id
_symmetry_equiv_pos_as_xyz
1 +X,+Y,+Z
2 -X,1/2+Y,1/2-Z
3 -X,-Y,-Z
4 +X,1/2-Y,1/2+Z

loop_
_atom_site_label
_atom_site_type_symbol
_atom_site_fract_x
_atom_site_fract_y
_atom_site_fract_z
_atom_site_U_iso_or_equiv
_atom_site_adp_type
_atom_site_occupancy
_atom_site_symmetry_multiplicity
_atom_site_calc_flag
_atom_site_refinement_flags
Ni(1) Ni 0.83951(3) 0.890599(18) 0.753816(15) 0.02047(8) Uani 1.00 1 d .
S(1) S 0.64205(6) 0.81738(4) 0.71183(3) 0.02872(14) Uani 1.00 1 d .
S(2) S 0.73711(9) 0.64350(6) 0.96169(4) 0.0465(2) Uani 1.00 1 d .
S(3) S 0.72391(7) 0.55031(4) 0.69956(4) 0.03296(15) Uani 1.00 1 d .
S(4) S 0.30156(7) 0.69162(4) 0.97445(4) 0.03249(15) Uani 1.00 1 d .
F(1) F 0.7542(2) 0.63785(14) 0.58402(11) 0.0742(7) Uani 1.00 1 d .
F(2) F 0.5928(2) 0.55318(16) 0.57671(11) 0.0696(6) Uani 1.00 1 d .
F(3) F 0.7963(2) 0.51239(16) 0.57022(10) 0.0709(6) Uani 1.00 1 d .
F(4) F 0.4991(2) 0.79780(17) 0.9911(2) 0.1026(10) Uani 1.00 1 d .
F(5) F 0.3696(3) 0.7824(2) 1.08227(14) 0.1117(11) Uani 1.00 1 d .
F(6) F 0.3012(3) 0.84966(15) 0.99184(19) 0.1044(10) Uani 1.00 1 d .
O(1) O 0.6222(3) 0.60623(19) 0.72413(15) 0.0786(9) Uani 1.00 1 d .
O(2) O 0.8611(2) 0.5699(2) 0.71666(12) 0.0663(8) Uani 1.00 1 d .
O(3) O 0.6862(2) 0.46732(15) 0.70886(13) 0.0628(7) Uani 1.00 1 d .
O(4) O 0.1611(2) 0.69496(18) 0.99405(13) 0.0585(6) Uani 1.00 1 d .
O(5) O 0.3222(2) 0.70113(16) 0.89985(12) 0.0570(6) Uani 1.00 1 d .
O(6) O 0.3793(2) 0.62861(14) 1.00757(14) 0.0547(6) Uani 1.00 1 d .
N(1) N 0.7709(2) 0.98388(13) 0.68364(10) 0.0248(4) Uani 1.00 1 d .
N(2) N 0.9897(2) 0.84601(12) 0.68224(10) 0.0234(4) Uani 1.00 1 d .
N(3) N 0.9245(2) 0.80292(12) 0.82510(11) 0.0240(4) Uani 1.00 1 d .
N(4) N 0.7855(2) 0.97382(13) 0.83503(11) 0.0267(4) Uani 1.00 1 d .
C(1) C 0.8857(2) 1.02494(16) 0.64573(14) 0.0309(5) Uani 1.00 1 d .
C(2) C 0.9771(2) 0.96914(17) 0.60211(13) 0.0316(5) Uani 1.00 1 d .
C(3) C 1.0659(2) 0.91246(16) 0.64572(14) 0.0299(5) Uani 1.00 1 d .
C(4) C 1.0911(2) 0.80174(17) 0.72783(14) 0.0297(5) Uani 1.00 1 d .
C(5) C 1.0177(2) 0.75019(16) 0.78186(14) 0.0307(5) Uani 1.00 1 d .
C(6) C 1.0105(2) 0.84541(17) 0.88006(13) 0.0301(5) Uani 1.00 1 d .
C(7) C 0.9314(2) 0.90302(18) 0.92729(13) 0.0322(5) Uani 1.00 1 d .
C(8) C 0.8912(2) 0.98198(18) 0.89214(14) 0.0341(6) Uani 1.00 1 d .
C(9) C 0.7766(3) 1.05507(16) 0.79837(14) 0.0339(6) Uani 1.00 1 d .
C(10) C 0.7024(3) 1.04662(17) 0.72842(14) 0.0348(6) Uani 1.00 1 d .
C(11) C 0.6699(2) 0.95319(18) 0.62984(14) 0.0325(5) Uani 1.00 1 d .
C(12) C 0.5607(2) 0.89970(18) 0.66214(15) 0.0342(6) Uani 1.00 1 d .
C(13) C 0.5027(2) 0.78712(19) 0.76885(16) 0.0383(6) Uani 1.00 1 d .
C(14) C 0.9350(2) 0.78737(16) 0.62872(14) 0.0302(5) Uani 1.00 1 d .
C(15) C 0.8171(2) 0.75030(17) 0.85725(14) 0.0294(5) Uani 1.00 1 d .
C(16) C 0.8686(3) 0.6854(2) 0.9085(2) 0.0556(10) Uani 1.00 1 d .
C(17) C 0.6495(3) 0.5755(2) 0.90347(19) 0.0488(7) Uani 1.00 1 d .
C(18) C 0.6510(2) 0.95557(19) 0.86809(14) 0.0350(6) Uani 1.00 1 d .
C(19) C 0.7147(2) 0.56489(18) 0.60358(15) 0.0336(5) Uani 1.00 1 d .
C(20) C 0.3726(4) 0.7854(2) 1.0109(2) 0.0599(9) Uani 1.00 1 d .
H(1) H 0.8464 1.0670 0.6138 0.037 Uiso 1.00 1 c R
H(2) H 0.9436 1.0535 0.6813 0.037 Uiso 1.00 1 c R
H(3) H 1.0367 1.0034 0.5722 0.038 Uiso 1.00 1 c R
H(4) H 0.9186 0.9360 0.5701 0.038 Uiso 1.00 1 c R
H(5) H 1.1157 0.9451 0.6818 0.036 Uiso 1.00 1 c R
H(6) H 1.1348 0.8874 0.6144 0.036 Uiso 1.00 1 c R
H(7) H 1.1491 0.7664 0.6980 0.036 Uiso 1.00 1 c R
H(8) H 1.1511 0.8416 0.7524 0.036 Uiso 1.00 1 c R
H(9) H 1.0854 0.7231 0.8134 0.037 Uiso 1.00 1 c R
H(10) H 0.9637 0.7073 0.7574 0.037 Uiso 1.00 1 c R
H(11) H 1.0559 0.8037 0.9101 0.036 Uiso 1.00 1 c R
H(12) H 1.0830 0.8767 0.8559 0.036 Uiso 1.00 1 c R
H(13) H 0.9878 0.9155 0.9698 0.039 Uiso 1.00 1 c R
H(14) H 0.8475 0.8750 0.9434 0.039 Uiso 1.00 1 c R
H(15) H 0.9739 1.0071 0.8717 0.041 Uiso 1.00 1 c R
H(16) H 0.8562 1.0196 0.9288 0.041 Uiso 1.00 1 c R
H(17) H 0.7275 1.0944 0.8288 0.041 Uiso 1.00 1 c R
H(18) H 0.8699 1.0765 0.7904 0.041 Uiso 1.00 1 c R
H(19) H 0.7020 1.0998 0.7035 0.042 Uiso 1.00 1 c R
H(20) H 0.6063 1.0304 0.7367 0.042 Uiso 1.00 1 c R
H(21) H 0.6256 1.0003 0.6061 0.039 Uiso 1.00 1 c R
H(22) H 0.7190 0.9216 0.5933 0.039 Uiso 1.00 1 c R
H(23) H 0.5029 0.9326 0.6941 0.041 Uiso 1.00 1 c R
H(24) H 0.5015 0.8767 0.6243 0.041 Uiso 1.00 1 c R
H(25) H 0.5288 0.7380 0.7953 0.046 Uiso 1.00 1 c R
H(26) H 0.4828 0.8314 0.8021 0.046 Uiso 1.00 1 c R
H(27) H 0.4211 0.7757 0.7399 0.046 Uiso 1.00 1 c R
H(28) H 0.9144 0.7353 0.6519 0.036 Uiso 1.00 1 c R
H(29) H 0.8512 0.8096 0.6073 0.036 Uiso 1.00 1 c R
H(30) H 1.0032 0.7786 0.5918 0.036 Uiso 1.00 1 c R
H(31) H 0.7520 0.7859 0.8826 0.035 Uiso 1.00 1 c R
H(32) H 0.7658 0.7229 0.8185 0.035 Uiso 1.00 1 c R
H(33) H 0.9118 0.6409 0.8812 0.067 Uiso 1.00 1 c R
H(34) H 0.9396 0.7096 0.9398 0.067 Uiso 1.00 1 c R
H(35) H 0.5940 0.5376 0.9312 0.059 Uiso 1.00 1 c R
H(36) H 0.5901 0.6068 0.8714 0.059 Uiso 1.00 1 c R
H(37) H 0.7162 0.5447 0.8758 0.059 Uiso 1.00 1 c R
H(38) H 0.5771 0.9678 0.8342 0.042 Uiso 1.00 1 c R
H(39) H 0.6474 0.8977 0.8812 0.042 Uiso 1.00 1 c R
H(40) H 0.6401 0.9892 0.9106 0.042 Uiso 1.00 1 c R

loop_
_atom_site_aniso_label
_atom_site_aniso_U_11
_atom_site_aniso_U_22
_atom_site_aniso_U_33
_atom_site_aniso_U_12
_atom_site_aniso_U_13
_atom_site_aniso_U_23
Ni(1) 0.02080(16) 0.02266(16) 0.01794(15) 0.00289(12) 0.00006(11) -0.00028(11)
S(1) 0.0229(3) 0.0323(3) 0.0310(3) -0.0005(2) -0.0020(2) -0.0005(2)
S(2) 0.0561(4) 0.0576(5) 0.0258(3) -0.0236(4) -0.0054(3) 0.0120(3)
S(3) 0.0346(3) 0.0350(3) 0.0294(3) -0.0050(2) 0.0062(2) 0.0021(2)
S(4) 0.0289(3) 0.0390(3) 0.0295(3) -0.0029(2) -0.0027(2) -0.0009(2)
F(1) 0.123(2) 0.0604(13) 0.0392(10) -0.0493(13) 0.0030(11) 0.0078(9)
F(2) 0.0388(10) 0.1098(19) 0.0600(12) -0.0171(11) -0.0163(9) 0.0370(12)
F(3) 0.0814(15) 0.0946(17) 0.0365(10) 0.0382(13) -0.0078(9) -0.0168(10)
F(4) 0.0645(16) 0.0814(18) 0.162(3) -0.0341(14) -0.0055(17) -0.0427(19)
F(5) 0.167(3) 0.106(2) 0.0610(16) 0.020(2) -0.0350(18) -0.0450(15)
F(6) 0.132(2) 0.0418(13) 0.139(2) 0.0252(15) -0.032(2) -0.0168(15)
O(1) 0.101(2) 0.086(2) 0.0496(15) 0.0454(17) 0.0314(15) 0.0104(14)
O(2) 0.0474(13) 0.117(2) 0.0345(11) -0.0351(14) -0.0054(10) 0.0003(13)
O(3) 0.0819(18) 0.0489(14) 0.0569(15) -0.0257(13) -0.0285(13) 0.0239(11)
O(4) 0.0294(11) 0.0919(19) 0.0543(14) 0.0012(11) 0.0029(9) 0.0174(13)
O(5) 0.0736(16) 0.0667(16) 0.0309(11) -0.0194(13) 0.0064(10) -0.0091(10)
O(6) 0.0523(14) 0.0435(13) 0.0680(16) 0.0057(10) -0.0152(12) 0.0054(11)
N(1) 0.0287(10) 0.0247(10) 0.0210(9) 0.0039(8) -0.0011(7) 0.0019(7)
N(2) 0.0241(10) 0.0241(10) 0.0220(9) -0.0012(8) 0.0023(7) -0.0030(7)
N(3) 0.0210(9) 0.0253(10) 0.0255(9) 0.0019(8) -0.0017(7) 0.0030(8)
N(4) 0.0256(10) 0.0319(11) 0.0226(9) 0.0050(8) 0.0011(8) -0.0059(8)
C(1) 0.0369(14) 0.0286(13) 0.0273(12) -0.0012(11) 0.0008(10) 0.0069(10)
C(2) 0.0366(14) 0.0333(13) 0.0249(11) -0.0052(11) 0.0030(10) 0.0019(10)
C(3) 0.0311(13) 0.0311(13) 0.0277(12) -0.0055(10) 0.0079(10) -0.0025(10)
C(4) 0.0217(12) 0.0342(14) 0.0332(13) 0.0059(10) 0.0029(9) -0.0031(10)
C(5) 0.0291(13) 0.0259(12) 0.0371(13) 0.0056(10) 0.0008(10) 0.0017(10)
C(6) 0.0259(13) 0.0374(14) 0.0270(12) -0.0016(10) -0.0047(9) 0.0027(10)
C(7) 0.0331(14) 0.0426(15) 0.0210(11) -0.0034(11) -0.0015(10) -0.0014(10)
C(8) 0.0356(14) 0.0417(15) 0.0249(12) 0.0001(12) -0.0032(10) -0.0078(11)
C(9) 0.0427(15) 0.0282(13) 0.0308(13) 0.0076(11) 0.0002(11) -0.0057(10)
C(10) 0.0416(15) 0.0311(14) 0.0316(13) 0.0146(12) -0.0006(11) -0.0005(10)
C(11) 0.0332(14) 0.0399(15) 0.0243(12) 0.0050(11) -0.0068(10) 0.0031(10)
C(12) 0.0278(13) 0.0433(16) 0.0314(13) 0.0021(11) -0.0103(10) 0.0019(11)
C(13) 0.0263(13) 0.0412(16) 0.0474(16) -0.0047(11) 0.0019(11) 0.0043(13)
C(14) 0.0327(14) 0.0289(13) 0.0290(12) -0.0021(10) 0.0030(10) -0.0085(10)
C(15) 0.0230(12) 0.0329(13) 0.0323(13) -0.0010(10) -0.0006(9) 0.0100(10)
C(16) 0.0313(16) 0.063(2) 0.072(2) -0.0081(15) -0.0080(15) 0.0440(19)
C(17) 0.0420(17) 0.0522(19) 0.0520(18) -0.0092(15) -0.0049(14) -0.0026(15)
C(18) 0.0250(13) 0.0485(16) 0.0315(13) 0.0060(12) 0.0051(10) -0.0058(12)
C(19) 0.0283(13) 0.0383(15) 0.0344(13) -0.0061(11) 0.0002(10) 0.0015(11)
C(20) 0.063(2) 0.051(2) 0.065(2) 0.0085(18) -0.0118(18) -0.0217(18)

loop_
_atom_type_symbol
_atom_type_description
_atom_type_scat_dispersion_real
_atom_type_scat_dispersion_imag
_atom_type_scat_source
C C 0.003 0.002
;
International Tables for Crystallography
(1992, Vol. C, Tables 4.2.6.8 and 6.1.1.4)
;
H H 0.000 0.000
;
International Tables for Crystallography
(1992, Vol. C, Table 6.1.1.4)
;
N N 0.006 0.003
;
International Tables for Crystallography
(1992, Vol. C, Tables 4.2.6.8 and 6.1.1.4)
;
O O 0.011 0.006
;
International Tables for Crystallography
(1992, Vol. C, Tables 4.2.6.8 and 6.1.1.4)
;
Ni Ni 0.339 1.112
;
International Tables for Crystallography
(1992, Vol. C, Tables 4.2.6.8 and 6.1.1.4)
;
S S 0.125 0.123
;
International Tables for Crystallography
(1992, Vol. C, Tables 4.2.6.8 and 6.1.1.4)
;
F F 0.017 0.010
;
International Tables for Crystallography
(1992, Vol. C, Tables 4.2.6.8 and 6.1.1.4)
;

loop_
_geom_angle_atom_site_label_1
_geom_angle_atom_site_label_2
_geom_angle_atom_site_label_3
_geom_angle
_geom_angle_publ_flag
S(1) Ni(1) N(1) 84.59(5) yes
S(1) Ni(1) N(2) 100.15(5) yes
S(1) Ni(1) N(3) 100.30(5) yes
S(1) Ni(1) N(4) 110.75(5) yes
N(1) Ni(1) N(2) 93.82(7) yes
N(1) Ni(1) N(3) 175.01(7) yes
N(1) Ni(1) N(4) 84.77(7) yes
N(2) Ni(1) N(3) 84.40(7) yes
N(2) Ni(1) N(4) 148.75(7) yes
N(3) Ni(1) N(4) 94.32(7) yes
Ni(1) S(1) C(12) 98.37(9) yes
Ni(1) S(1) C(13) 123.17(9) yes
C(12) S(1) C(13) 100.44(13) yes
C(16) S(2) C(17) 103.84(17) yes
O(1) S(3) O(2) 116.15(18) yes
O(1) S(3) O(3) 112.97(17) yes
O(1) S(3) C(19) 102.11(15) yes
O(2) S(3) O(3) 115.89(17) yes
O(2) S(3) C(19) 103.52(13) yes
O(3) S(3) C(19) 103.72(14) yes
O(4) S(4) O(5) 113.32(15) yes
O(4) S(4) O(6) 115.16(15) yes
O(4) S(4) C(20) 103.57(17) yes
O(5) S(4) O(6) 115.51(15) yes
O(5) S(4) C(20) 102.86(17) yes
O(6) S(4) C(20) 104.27(16) yes
Ni(1) N(1) C(1) 112.76(15) yes
Ni(1) N(1) C(10) 106.42(14) yes
Ni(1) N(1) C(11) 112.53(16) yes
C(1) N(1) C(10) 107.68(19) yes
C(1) N(1) C(11) 108.64(18) yes
C(10) N(1) C(11) 108.6(2) yes
Ni(1) N(2) C(3) 113.11(14) yes
Ni(1) N(2) C(4) 104.97(14) yes
Ni(1) N(2) C(14) 113.90(14) yes
C(3) N(2) C(4) 106.80(18) yes
C(3) N(2) C(14) 109.58(18) yes
C(4) N(2) C(14) 108.02(19) yes
Ni(1) N(3) C(5) 106.23(14) yes
Ni(1) N(3) C(6) 109.64(14) yes
Ni(1) N(3) C(15) 111.99(14) yes
C(5) N(3) C(6) 107.67(18) yes
C(5) N(3) C(15) 108.77(18) yes
C(6) N(3) C(15) 112.26(19) yes
Ni(1) N(4) C(8) 113.83(15) yes
Ni(1) N(4) C(9) 104.49(14) yes
Ni(1) N(4) C(18) 113.59(16) yes
C(8) N(4) C(9) 106.8(2) yes
C(8) N(4) C(18) 108.84(19) yes
C(9) N(4) C(18) 108.9(2) yes
N(1) C(1) C(2) 115.8(2) yes
C(1) C(2) C(3) 114.3(2) yes
N(2) C(3) C(2) 114.4(2) yes
N(2) C(4) C(5) 110.1(2) yes
N(3) C(5) C(4) 109.9(2) yes
N(3) C(6) C(7) 114.2(2) yes
C(6) C(7) C(8) 114.1(2) yes
N(4) C(8) C(7) 114.7(2) yes
N(4) C(9) C(10) 110.3(2) yes
N(1) C(10) C(9) 110.2(2) yes
N(1) C(11) C(12) 112.6(2) yes
S(1) C(12) C(11) 109.28(18) yes
N(3) C(15) C(16) 115.7(2) yes
S(2) C(16) C(15) 113.2(2) yes
S(3) C(19) F(1) 112.7(2) yes
S(3) C(19) F(2) 113.7(2) yes
S(3) C(19) F(3) 111.06(19) yes
F(1) C(19) F(2) 107.2(2) yes
F(1) C(19) F(3) 106.0(2) yes
F(2) C(19) F(3) 105.6(2) yes
S(4) C(20) F(4) 112.3(2) yes
S(4) C(20) F(5) 109.5(2) yes
S(4) C(20) F(6) 111.9(2) yes
F(4) C(20) F(5) 108.7(3) yes
F(4) C(20) F(6) 107.4(3) yes
F(5) C(20) F(6) 106.7(3) yes
N(1) C(1) H(1) 108.3 no
N(1) C(1) H(2) 108.3 no
C(2) C(1) H(1) 108.3 no
C(2) C(1) H(2) 108.3 no
H(1) C(1) H(2) 107.4 no
C(1) C(2) H(3) 108.7 no
C(1) C(2) H(4) 108.7 no
C(3) C(2) H(3) 108.7 no
C(3) C(2) H(4) 108.7 no
H(3) C(2) H(4) 107.6 no
N(2) C(3) H(5) 108.6 no
N(2) C(3) H(6) 108.7 no
C(2) C(3) H(5) 108.6 no
C(2) C(3) H(6) 108.7 no
H(5) C(3) H(6) 107.6 no
N(2) C(4) H(7) 109.6 no
N(2) C(4) H(8) 109.6 no
C(5) C(4) H(7) 109.6 no
C(5) C(4) H(8) 109.6 no
H(7) C(4) H(8) 108.2 no
N(3) C(5) H(9) 109.7 no
N(3) C(5) H(10) 109.7 no
C(4) C(5) H(9) 109.7 no
C(4) C(5) H(10) 109.7 no
H(9) C(5) H(10) 108.2 no
N(3) C(6) H(11) 108.7 no
N(3) C(6) H(12) 108.7 no
C(7) C(6) H(11) 108.7 no
C(7) C(6) H(12) 108.7 no
H(11) C(6) H(12) 107.6 no
C(6) C(7) H(13) 108.7 no
C(6) C(7) H(14) 108.7 no
C(8) C(7) H(13) 108.7 no
C(8) C(7) H(14) 108.7 no
H(13) C(7) H(14) 107.6 no
N(4) C(8) H(15) 108.6 no
N(4) C(8) H(16) 108.6 no
C(7) C(8) H(15) 108.6 no
C(7) C(8) H(16) 108.6 no
H(15) C(8) H(16) 107.6 no
N(4) C(9) H(17) 109.6 no
N(4) C(9) H(18) 109.6 no
C(10) C(9) H(17) 109.6 no
C(10) C(9) H(18) 109.6 no
H(17) C(9) H(18) 108.1 no
N(1) C(10) H(19) 109.6 no
N(1) C(10) H(20) 109.6 no
C(9) C(10) H(19) 109.6 no
C(9) C(10) H(20) 109.6 no
H(19) C(10) H(20) 108.1 no
N(1) C(11) H(21) 109.1 no
N(1) C(11) H(22) 109.1 no
C(12) C(11) H(21) 109.1 no
C(12) C(11) H(22) 109.1 no
H(21) C(11) H(22) 107.8 no
S(1) C(12) H(23) 109.8 no
S(1) C(12) H(24) 109.8 no
C(11) C(12) H(23) 109.8 no
C(11) C(12) H(24) 109.8 no
H(23) C(12) H(24) 108.3 no
S(1) C(13) H(25) 109.5 no
S(1) C(13) H(26) 109.5 no
S(1) C(13) H(27) 109.5 no
H(25) C(13) H(26) 109.5 no
H(25) C(13) H(27) 109.5 no
H(26) C(13) H(27) 109.5 no
N(2) C(14) H(28) 109.5 no
N(2) C(14) H(29) 109.5 no
N(2) C(14) H(30) 109.5 no
H(28) C(14) H(29) 109.5 no
H(28) C(14) H(30) 109.5 no
H(29) C(14) H(30) 109.5 no
N(3) C(15) H(31) 108.4 no
N(3) C(15) H(32) 108.4 no
C(16) C(15) H(31) 108.4 no
C(16) C(15) H(32) 108.4 no
H(31) C(15) H(32) 107.4 no
S(2) C(16) H(33) 108.9 no
S(2) C(16) H(34) 108.9 no
C(15) C(16) H(33) 109.0 no
C(15) C(16) H(34) 108.9 no
H(33) C(16) H(34) 107.8 no
S(2) C(17) H(35) 109.5 no
S(2) C(17) H(36) 109.5 no
S(2) C(17) H(37) 109.5 no
H(35) C(17) H(36) 109.5 no
H(35) C(17) H(37) 109.5 no
H(36) C(17) H(37) 109.5 no
N(4) C(18) H(38) 109.5 no
N(4) C(18) H(39) 109.5 no
N(4) C(18) H(40) 109.5 no
H(38) C(18) H(39) 109.5 no
H(38) C(18) H(40) 109.5 no
H(39) C(18) H(40) 109.5 no

loop_
_geom_bond_atom_site_label_1
_geom_bond_atom_site_label_2
_geom_bond_distance
_geom_bond_publ_flag
Ni(1) S(1) 2.4005(6) yes
Ni(1) N(1) 2.126(2) yes
Ni(1) N(2) 2.1340(19) yes
Ni(1) N(3) 2.131(2) yes
Ni(1) N(4) 2.122(2) yes
S(1) C(12) 1.821(2) yes
S(1) C(13) 1.814(2) yes
S(2) C(16) 1.777(3) yes
S(2) C(17) 1.778(3) yes
S(3) O(1) 1.432(3) yes
S(3) O(2) 1.413(2) yes
S(3) O(3) 1.420(2) yes
S(3) C(19) 1.828(2) yes
S(4) O(4) 1.427(2) yes
S(4) O(5) 1.433(2) yes
S(4) O(6) 1.423(2) yes
S(4) C(20) 1.819(4) yes
F(1) C(19) 1.310(3) yes
F(2) C(19) 1.305(3) yes
F(3) C(19) 1.335(3) yes
F(4) C(20) 1.311(5) yes
F(5) C(20) 1.348(4) yes
F(6) C(20) 1.311(4) yes
N(1) C(1) 1.497(3) yes
N(1) C(10) 1.493(3) yes
N(1) C(11) 1.496(3) yes
N(2) C(3) 1.492(3) yes
N(2) C(4) 1.494(3) yes
N(2) C(14) 1.489(3) yes
N(3) C(5) 1.502(3) yes
N(3) C(6) 1.500(3) yes
N(3) C(15) 1.492(3) yes
N(4) C(8) 1.491(3) yes
N(4) C(9) 1.502(3) yes
N(4) C(18) 1.491(3) yes
C(1) C(2) 1.525(3) yes
C(2) C(3) 1.510(3) yes
C(4) C(5) 1.510(3) yes
C(6) C(7) 1.516(3) yes
C(7) C(8) 1.504(4) yes
C(9) C(10) 1.506(3) yes
C(11) C(12) 1.514(3) yes
C(15) C(16) 1.519(4) yes
C(1) H(1) 0.990 no
C(1) H(2) 0.990 no
C(2) H(3) 0.990 no
C(2) H(4) 0.990 no
C(3) H(5) 0.990 no
C(3) H(6) 0.990 no
C(4) H(7) 0.990 no
C(4) H(8) 0.990 no
C(5) H(9) 0.990 no
C(5) H(10) 0.990 no
C(6) H(11) 0.990 no
C(6) H(12) 0.990 no
C(7) H(13) 0.990 no
C(7) H(14) 0.990 no
C(8) H(15) 0.990 no
C(8) H(16) 0.990 no
C(9) H(17) 0.990 no
C(9) H(18) 0.990 no
C(10) H(19) 0.990 no
C(10) H(20) 0.990 no
C(11) H(21) 0.990 no
C(11) H(22) 0.990 no
C(12) H(23) 0.990 no
C(12) H(24) 0.990 no
C(13) H(25) 0.980 no
C(13) H(26) 0.980 no
C(13) H(27) 0.980 no
C(14) H(28) 0.980 no
C(14) H(29) 0.980 no
C(14) H(30) 0.980 no
C(15) H(31) 0.990 no
C(15) H(32) 0.990 no
C(16) H(33) 0.990 no
C(16) H(34) 0.990 no
C(17) H(35) 0.980 no
C(17) H(36) 0.980 no
C(17) H(37) 0.980 no
C(18) H(38) 0.980 no
C(18) H(39) 0.980 no
C(18) H(40) 0.980 no

loop_
_geom_contact_atom_site_label_1
_geom_contact_atom_site_label_2
_geom_contact_distance
_geom_contact_site_symmetry_2
S(1) O(1) 3.472(3) .
S(2) F(4) 3.483(2) .
F(1) F(4) 3.212(4) 4_564
F(1) C(7) 3.507(3) 4_564
F(1) C(14) 3.131(3) .
F(2) F(4) 3.063(3) 4_564
F(2) F(5) 3.469(4) 4_564
F(2) C(18) 3.061(3) 2_646
F(3) F(6) 3.060(3) 2_646
F(3) C(6) 3.449(3) 2_746
F(3) C(7) 3.209(3) 2_746
F(3) C(7) 3.318(3) 4_564
F(3) C(8) 3.170(3) 2_746
F(3) C(8) 3.497(3) 4_564
F(4) S(2) 3.483(2) .
F(4) F(1) 3.212(4) 4_565
F(4) F(2) 3.063(3) 4_565
F(5) F(2) 3.469(4) 4_565
F(6) F(3) 3.060(3) 2_656
F(6) C(6) 3.523(4) 1_455
O(1) S(1) 3.472(3) .
O(1) C(10) 3.447(4) 2_646
O(1) C(13) 3.298(4) .
O(1) C(17) 3.429(4) .
O(2) C(5) 3.541(4) .
O(2) C(8) 3.501(3) 2_746
O(2) C(9) 3.564(3) 2_746
O(3) C(13) 3.509(3) 2_646
O(3) C(18) 3.594(3) 2_646
O(4) C(3) 3.494(3) 4_465
O(4) C(6) 3.578(3) 1_455
O(4) C(14) 3.397(3) 4_465
O(4) C(16) 3.274(4) 1_455
O(5) C(10) 3.509(3) 2_646
O(5) C(13) 3.361(3) .
O(6) C(12) 3.430(3) 4_565
O(6) C(17) 3.420(4) .
C(3) O(4) 3.494(3) 4_664
C(5) O(2) 3.541(4) .
C(6) F(3) 3.449(3) 2_756
C(6) F(6) 3.523(4) 1_655
C(6) O(4) 3.578(3) 1_655
C(7) F(1) 3.507(3) 4_565
C(7) F(3) 3.209(3) 2_756
C(7) F(3) 3.318(3) 4_565
C(8) F(3) 3.170(3) 2_756
C(8) F(3) 3.497(3) 4_565
C(8) O(2) 3.501(3) 2_756
C(9) O(2) 3.564(3) 2_756
C(10) O(1) 3.447(4) 2_656
C(10) O(5) 3.509(3) 2_656
C(12) O(6) 3.430(3) 4_564
C(13) O(1) 3.298(4) .
C(13) O(3) 3.509(3) 2_656
C(13) O(5) 3.361(3) .
C(14) F(1) 3.131(3) .
C(14) O(4) 3.397(3) 4_664
C(16) O(4) 3.274(4) 1_655
C(17) O(1) 3.429(4) .
C(17) O(6) 3.420(4) .
C(18) F(2) 3.061(3) 2_656
C(18) O(3) 3.594(3) 2_656
S(2) H(3) 3.255 2_746
S(2) H(4) 2.993 4_565
S(2) H(22) 2.711 4_565
S(2) H(29) 3.053 4_565
S(3) H(5) 3.220 2_746
S(3) H(12) 3.575 2_746
S(3) H(15) 3.334 2_746
S(3) H(20) 3.472 2_646
S(3) H(23) 3.571 2_646
S(3) H(37) 3.328 .
S(3) H(38) 3.295 2_646
S(4) H(1) 2.998 2_646
S(4) H(6) 3.375 4_465
S(4) H(11) 3.249 1_455
S(4) H(21) 3.558 2_646
S(4) H(24) 3.599 4_565
F(1) H(13) 3.275 4_564
F(1) H(14) 2.822 4_564
F(1) H(15) 3.508 2_746
F(1) H(28) 2.569 .
F(1) H(29) 3.000 .
F(1) H(30) 3.356 .
F(2) H(38) 2.757 2_646
F(2) H(39) 3.559 2_646
F(2) H(40) 2.520 2_646
F(2) H(40) 3.248 4_564
F(3) H(12) 2.871 2_746
F(3) H(13) 2.753 2_746
F(3) H(13) 2.927 4_564
F(3) H(14) 3.067 4_564
F(3) H(15) 2.491 2_746
F(3) H(16) 3.400 2_746
F(3) H(16) 2.789 4_564
F(3) H(40) 3.364 4_564
F(4) H(31) 3.231 .
F(4) H(39) 3.023 .
F(5) H(7) 3.186 4_465
F(5) H(17) 2.798 3_677
F(5) H(24) 3.010 4_565
F(5) H(27) 3.158 4_565
F(6) H(11) 2.936 1_455
F(6) H(12) 3.349 1_455
F(6) H(13) 3.271 1_455
F(6) H(16) 3.040 3_677
F(6) H(17) 3.521 3_677
F(6) H(40) 3.266 3_677
O(1) H(17) 3.558 2_646
O(1) H(19) 3.466 2_646
O(1) H(20) 2.667 2_646
O(1) H(23) 3.465 2_646
O(1) H(25) 2.706 .
O(1) H(27) 3.416 .
O(1) H(32) 2.957 .
O(1) H(36) 2.799 .
O(1) H(37) 3.162 .
O(1) H(38) 3.180 2_646
O(2) H(2) 2.713 2_746
O(2) H(5) 2.810 2_746
O(2) H(10) 2.578 .
O(2) H(12) 3.494 2_746
O(2) H(15) 2.548 2_746
O(2) H(18) 2.637 2_746
O(2) H(28) 3.020 .
O(2) H(32) 3.298 .
O(2) H(33) 3.348 .
O(2) H(37) 3.358 .
O(3) H(5) 2.839 2_746
O(3) H(8) 2.699 2_746
O(3) H(12) 2.973 2_746
O(3) H(20) 3.219 2_646
O(3) H(23) 2.676 2_646
O(3) H(26) 2.779 2_646
O(3) H(27) 3.452 2_646
O(3) H(37) 3.405 .
O(3) H(38) 2.692 2_646
O(4) H(1) 2.923 2_646
O(4) H(4) 3.514 4_465
O(4) H(6) 2.656 4_465
O(4) H(9) 3.512 1_455
O(4) H(11) 2.590 1_455
O(4) H(30) 2.455 4_465
O(4) H(33) 3.340 1_455
O(4) H(34) 2.398 1_455
O(5) H(1) 2.757 2_646
O(5) H(9) 2.842 1_455
O(5) H(11) 3.107 1_455
O(5) H(19) 2.570 2_646
O(5) H(21) 3.331 2_646
O(5) H(25) 2.901 .
O(5) H(26) 3.236 .
O(5) H(27) 3.405 .
O(5) H(36) 3.092 .
O(6) H(1) 3.322 2_646
O(6) H(6) 3.153 4_465
O(6) H(21) 3.003 2_646
O(6) H(24) 2.496 4_565
O(6) H(35) 2.961 .
O(6) H(35) 2.968 3_667
O(6) H(36) 3.330 .
C(1) H(9) 3.348 2_756
C(1) H(33) 2.794 2_756
C(2) H(3) 3.321 3_776
C(2) H(33) 3.031 2_756
C(2) H(37) 3.267 2_756
C(3) H(37) 3.068 2_756
C(4) H(27) 3.261 1_655
C(5) H(2) 3.318 2_746
C(5) H(18) 3.345 2_746
C(8) H(13) 3.309 3_777
C(9) H(7) 3.538 2_756
C(10) H(36) 3.548 2_656
C(11) H(35) 3.135 2_656
C(11) H(36) 3.576 2_656
C(12) H(35) 3.231 2_656
C(13) H(8) 3.562 1_455
C(14) H(34) 3.567 4_564
C(16) H(1) 3.425 2_746
C(16) H(2) 3.313 2_746
C(16) H(3) 3.143 2_746
C(17) H(3) 3.315 2_746
C(17) H(5) 3.536 2_746
C(17) H(21) 2.962 2_646
C(17) H(23) 3.321 2_646
C(19) H(14) 3.445 4_564
C(19) H(15) 3.217 2_746
C(19) H(28) 3.521 .
C(19) H(38) 3.481 2_646
H(1) S(4) 2.998 2_656
H(1) O(4) 2.923 2_656
H(1) O(5) 2.757 2_656
H(1) O(6) 3.322 2_656
H(1) C(16) 3.425 2_756
H(1) H(9) 2.976 2_756
H(1) H(33) 2.657 2_756
H(1) H(34) 3.302 2_756
H(2) O(2) 2.713 2_756
H(2) C(5) 3.318 2_756
H(2) C(16) 3.313 2_756
H(2) H(9) 2.795 2_756
H(2) H(10) 2.914 2_756
H(2) H(33) 2.339 2_756
H(2) H(37) 3.509 2_756
H(3) S(2) 3.255 2_756
H(3) C(2) 3.321 3_776
H(3) C(16) 3.143 2_756
H(3) C(17) 3.315 2_756
H(3) H(3) 2.812 3_776
H(3) H(4) 2.900 3_776
H(3) H(33) 2.469 2_756
H(3) H(34) 3.395 2_756
H(3) H(37) 2.685 2_756
H(4) S(2) 2.993 4_564
H(4) O(4) 3.514 4_664
H(4) H(3) 2.900 3_776
H(4) H(34) 3.434 4_564
H(5) S(3) 3.220 2_756
H(5) O(2) 2.810 2_756
H(5) O(3) 2.839 2_756
H(5) C(17) 3.536 2_756
H(5) H(33) 3.431 2_756
H(5) H(37) 2.566 2_756
H(6) S(4) 3.375 4_664
H(6) O(4) 2.656 4_664
H(6) O(6) 3.153 4_664
H(6) H(24) 3.592 1_655
H(6) H(37) 2.964 2_756
H(7) F(5) 3.186 4_664
H(7) C(9) 3.538 2_746
H(7) H(17) 3.109 2_746
H(7) H(18) 3.125 2_746
H(7) H(27) 2.771 1_655
H(8) O(3) 2.699 2_756
H(8) C(13) 3.562 1_655
H(8) H(26) 3.371 1_655
H(8) H(27) 2.864 1_655
H(9) O(4) 3.512 1_655
H(9) O(5) 2.842 1_655
H(9) C(1) 3.348 2_746
H(9) H(1) 2.976 2_746
H(9) H(2) 2.795 2_746
H(9) H(18) 3.132 2_746
H(9) H(19) 2.919 2_746
H(10) O(2) 2.578 .
H(10) H(2) 2.914 2_746
H(10) H(18) 2.843 2_746
H(11) S(4) 3.249 1_655
H(11) F(6) 2.936 1_655
H(11) O(4) 2.590 1_655
H(11) O(5) 3.107 1_655
H(12) S(3) 3.575 2_756
H(12) F(3) 2.871 2_756
H(12) F(6) 3.349 1_655
H(12) O(2) 3.494 2_756
H(12) O(3) 2.973 2_756
H(13) F(1) 3.275 4_565
H(13) F(3) 2.753 2_756
H(13) F(3) 2.927 4_565
H(13) F(6) 3.271 1_655
H(13) C(8) 3.309 3_777
H(13) H(13) 3.004 3_777
H(13) H(15) 3.267 3_777
H(13) H(16) 2.658 3_777
H(14) F(1) 2.822 4_565
H(14) F(3) 3.067 4_565
H(14) C(19) 3.445 4_565
H(15) S(3) 3.334 2_756
H(15) F(1) 3.507 2_756
H(15) F(3) 2.491 2_756
H(15) O(2) 2.548 2_756
H(15) C(19) 3.217 2_756
H(15) H(13) 3.267 3_777
H(16) F(3) 3.400 2_756
H(16) F(3) 2.789 4_565
H(16) F(6) 3.040 3_677
H(16) H(13) 2.658 3_777
H(17) F(5) 2.798 3_677
H(17) F(6) 3.521 3_677
H(17) O(1) 3.558 2_656
H(17) H(7) 3.109 2_756
H(17) H(27) 3.546 2_656
H(18) O(2) 2.637 2_756
H(18) C(5) 3.345 2_756
H(18) H(7) 3.125 2_756
H(18) H(9) 3.132 2_756
H(18) H(10) 2.843 2_756
H(18) H(28) 3.515 2_756
H(19) O(1) 3.466 2_656
H(19) O(5) 2.570 2_656
H(19) H(9) 2.919 2_756
H(19) H(25) 3.196 2_656
H(19) H(27) 3.304 2_656
H(19) H(36) 3.175 2_656
H(20) S(3) 3.472 2_656
H(20) O(1) 2.667 2_656
H(20) O(3) 3.219 2_656
H(20) H(36) 3.055 2_656
H(21) S(4) 3.558 2_656
H(21) O(5) 3.331 2_656
H(21) O(6) 3.003 2_656
H(21) C(17) 2.962 2_656
H(21) H(35) 2.334 2_656
H(21) H(35) 3.371 4_564
H(21) H(36) 2.772 2_656
H(21) H(37) 3.440 2_656
H(22) S(2) 2.711 4_564
H(22) H(35) 3.351 4_564
H(23) S(3) 3.571 2_656
H(23) O(1) 3.465 2_656
H(23) O(3) 2.676 2_656
H(23) C(17) 3.321 2_656
H(23) H(35) 3.065 2_656
H(23) H(36) 3.236 2_656
H(23) H(37) 3.105 2_656
H(24) S(4) 3.599 4_564
H(24) F(5) 3.010 4_564
H(24) O(6) 2.496 4_564
H(24) H(6) 3.592 1_455
H(24) H(35) 2.982 2_656
H(24) H(37) 3.479 2_656
H(25) O(1) 2.706 .
H(25) O(5) 2.901 .
H(25) H(19) 3.196 2_646
H(26) O(3) 2.779 2_656
H(26) O(5) 3.236 .
H(26) H(8) 3.371 1_455
H(27) F(5) 3.158 4_564
H(27) O(1) 3.416 .
H(27) O(3) 3.452 2_656
H(27) O(5) 3.405 .
H(27) C(4) 3.261 1_455
H(27) H(7) 2.771 1_455
H(27) H(8) 2.864 1_455
H(27) H(17) 3.546 2_646
H(27) H(19) 3.304 2_646
H(28) F(1) 2.569 .
H(28) O(2) 3.020 .
H(28) C(19) 3.521 .
H(28) H(18) 3.515 2_746
H(29) S(2) 3.053 4_564
H(29) F(1) 3.000 .
H(29) H(34) 3.301 4_564
H(30) F(1) 3.356 .
H(30) O(4) 2.455 4_664
H(30) H(34) 2.936 4_564
H(31) F(4) 3.231 .
H(32) O(1) 2.957 .
H(32) O(2) 3.298 .
H(33) O(2) 3.348 .
H(33) O(4) 3.340 1_655
H(33) C(1) 2.794 2_746
H(33) C(2) 3.031 2_746
H(33) H(1) 2.657 2_746
H(33) H(2) 2.339 2_746
H(33) H(3) 2.469 2_746
H(33) H(5) 3.431 2_746
H(34) O(4) 2.398 1_655
H(34) C(14) 3.567 4_565
H(34) H(1) 3.302 2_746
H(34) H(3) 3.395 2_746
H(34) H(4) 3.434 4_565
H(34) H(29) 3.301 4_565
H(34) H(30) 2.936 4_565
H(35) O(6) 2.961 .
H(35) O(6) 2.968 3_667
H(35) C(11) 3.135 2_646
H(35) C(12) 3.231 2_646
H(35) H(21) 2.334 2_646
H(35) H(21) 3.371 4_565
H(35) H(22) 3.351 4_565
H(35) H(23) 3.065 2_646
H(35) H(24) 2.982 2_646
H(35) H(35) 3.425 3_667
H(36) O(1) 2.799 .
H(36) O(5) 3.092 .
H(36) O(6) 3.330 .
H(36) C(10) 3.548 2_646
H(36) C(11) 3.576 2_646
H(36) H(19) 3.175 2_646
H(36) H(20) 3.055 2_646
H(36) H(21) 2.772 2_646
H(36) H(23) 3.236 2_646
H(37) S(3) 3.328 .
H(37) O(1) 3.162 .
H(37) O(2) 3.358 .
H(37) O(3) 3.405 .
H(37) C(2) 3.267 2_746
H(37) C(3) 3.068 2_746
H(37) H(2) 3.509 2_746
H(37) H(3) 2.685 2_746
H(37) H(5) 2.566 2_746
H(37) H(6) 2.964 2_746
H(37) H(21) 3.440 2_646
H(37) H(23) 3.105 2_646
H(37) H(24) 3.479 2_646
H(38) S(3) 3.295 2_656
H(38) F(2) 2.757 2_656
H(38) O(1) 3.180 2_656
H(38) O(3) 2.692 2_656
H(38) C(19) 3.481 2_656
H(39) F(2) 3.559 2_656
H(39) F(4) 3.023 .
H(40) F(2) 2.520 2_656
H(40) F(2) 3.248 4_565
H(40) F(3) 3.364 4_565
H(40) F(6) 3.266 3_677

loop_
_geom_torsion_atom_site_label_1
_geom_torsion_atom_site_label_2
_geom_torsion_atom_site_label_3
_geom_torsion_atom_site_label_4
_geom_torsion
S(1) Ni(1) N(1) C(1) -140.44(15)
S(1) Ni(1) N(1) C(10) 101.72(15)
S(1) Ni(1) N(1) C(11) -17.12(15)
N(1) Ni(1) S(1) C(12) -9.02(10)
N(1) Ni(1) S(1) C(13) -117.37(13)
S(1) Ni(1) N(2) C(3) 127.14(14)
S(1) Ni(1) N(2) C(4) -116.80(14)
S(1) Ni(1) N(2) C(14) 1.15(15)
N(2) Ni(1) S(1) C(12) -101.95(10)
N(2) Ni(1) S(1) C(13) 149.70(12)
S(1) Ni(1) N(3) C(5) 88.40(14)
S(1) Ni(1) N(3) C(6) -155.53(13)
S(1) Ni(1) N(3) C(15) -30.22(16)
N(3) Ni(1) S(1) C(12) 171.97(10)
N(3) Ni(1) S(1) C(13) 63.61(13)
S(1) Ni(1) N(4) C(8) 143.66(15)
S(1) Ni(1) N(4) C(9) -100.15(15)
S(1) Ni(1) N(4) C(18) 18.35(17)
N(4) Ni(1) S(1) C(12) 73.29(11)
N(4) Ni(1) S(1) C(13) -35.06(13)
N(1) Ni(1) N(2) C(3) 41.96(16)
N(1) Ni(1) N(2) C(4) 158.03(15)
N(1) Ni(1) N(2) C(14) -84.03(16)
N(2) Ni(1) N(1) C(1) -40.59(16)
N(2) Ni(1) N(1) C(10) -158.43(16)
N(2) Ni(1) N(1) C(11) 82.73(16)
N(1) Ni(1) N(4) C(8) -134.15(17)
N(1) Ni(1) N(4) C(9) -17.97(15)
N(1) Ni(1) N(4) C(18) 100.53(17)
N(4) Ni(1) N(1) C(1) 108.08(16)
N(4) Ni(1) N(1) C(10) -9.75(16)
N(4) Ni(1) N(1) C(11) -128.59(16)
N(2) Ni(1) N(3) C(5) -10.93(14)
N(2) Ni(1) N(3) C(6) 105.14(15)
N(2) Ni(1) N(3) C(15) -129.56(16)
N(3) Ni(1) N(2) C(3) -133.37(16)
N(3) Ni(1) N(2) C(4) -17.30(14)
N(3) Ni(1) N(2) C(14) 100.65(16)
N(2) Ni(1) N(4) C(8) -45.4(2)
N(2) Ni(1) N(4) C(9) 70.8(2)
N(2) Ni(1) N(4) C(18) -170.71(15)
N(4) Ni(1) N(2) C(3) -44.3(2)
N(4) Ni(1) N(2) C(4) 71.8(2)
N(4) Ni(1) N(2) C(14) -170.25(15)
N(3) Ni(1) N(4) C(8) 40.93(17)
N(3) Ni(1) N(4) C(9) 157.11(15)
N(3) Ni(1) N(4) C(18) -84.38(17)
N(4) Ni(1) N(3) C(5) -159.58(14)
N(4) Ni(1) N(3) C(6) -43.51(15)
N(4) Ni(1) N(3) C(15) 81.79(16)
Ni(1) S(1) C(12) C(11) 34.22(19)
C(13) S(1) C(12) C(11) 160.34(19)
C(17) S(2) C(16) C(15) 76.8(2)
O(1) S(3) C(19) F(1) 66.1(2)
O(1) S(3) C(19) F(2) -56.2(2)
O(1) S(3) C(19) F(3) -175.1(2)
O(2) S(3) C(19) F(1) -55.0(2)
O(2) S(3) C(19) F(2) -177.2(2)
O(2) S(3) C(19) F(3) 63.9(2)
O(3) S(3) C(19) F(1) -176.3(2)
O(3) S(3) C(19) F(2) 61.4(2)
O(3) S(3) C(19) F(3) -57.5(2)
O(4) S(4) C(20) F(4) -172.7(2)
O(4) S(4) C(20) F(5) 66.4(3)
O(4) S(4) C(20) F(6) -51.7(3)
O(5) S(4) C(20) F(4) -54.4(3)
O(5) S(4) C(20) F(5) -175.3(2)
O(5) S(4) C(20) F(6) 66.5(3)
O(6) S(4) C(20) F(4) 66.5(3)
O(6) S(4) C(20) F(5) -54.4(3)
O(6) S(4) C(20) F(6) -172.5(2)
Ni(1) N(1) C(1) C(2) 57.5(2)
Ni(1) N(1) C(10) C(9) 36.6(2)
Ni(1) N(1) C(11) C(12) 45.8(2)
C(1) N(1) C(10) C(9) -84.6(2)
C(10) N(1) C(1) C(2) 174.6(2)
C(1) N(1) C(11) C(12) 171.4(2)
C(11) N(1) C(1) C(2) -67.9(2)
C(10) N(1) C(11) C(12) -71.8(2)
C(11) N(1) C(10) C(9) 157.9(2)
Ni(1) N(2) C(3) C(2) -59.6(2)
Ni(1) N(2) C(4) C(5) 43.4(2)
C(3) N(2) C(4) C(5) 163.8(2)
C(4) N(2) C(3) C(2) -174.6(2)
C(14) N(2) C(3) C(2) 68.6(2)
C(14) N(2) C(4) C(5) -78.4(2)
Ni(1) N(3) C(5) C(4) 37.8(2)
Ni(1) N(3) C(6) C(7) 63.4(2)
Ni(1) N(3) C(15) C(16) 179.5(2)
C(5) N(3) C(6) C(7) 178.6(2)
C(6) N(3) C(5) C(4) -79.6(2)
C(5) N(3) C(15) C(16) 62.4(2)
C(15) N(3) C(5) C(4) 158.6(2)
C(6) N(3) C(15) C(16) -56.6(3)
C(15) N(3) C(6) C(7) -61.7(2)
Ni(1) N(4) C(8) C(7) -55.7(2)
Ni(1) N(4) C(9) C(10) 43.6(2)
C(8) N(4) C(9) C(10) 164.5(2)
C(9) N(4) C(8) C(7) -170.5(2)
C(18) N(4) C(8) C(7) 72.1(2)
C(18) N(4) C(9) C(10) -78.1(2)
N(1) C(1) C(2) C(3) -69.6(2)
C(1) C(2) C(3) N(2) 70.3(2)
N(2) C(4) C(5) N(3) -56.6(2)
N(3) C(6) C(7) C(8) -75.0(2)
C(6) C(7) C(8) N(4) 69.0(2)
N(4) C(9) C(10) N(1) -56.0(2)
N(1) C(11) C(12) S(1) -54.2(2)
N(3) C(15) C(16) S(2) 164.5(2)
